data_2202501
loop_
_publ_author_name
'Li, Sheng-Ying'
'Wang, Jian-Feng'
'Zheng, Zhong-Hui'
'Xu, Qing-Yan'
'Huang, Yao-Jian'
'Zhao, Yu-Fen'
'Su, Wen-Jin'

_publ_section_title
;
 1-(2,4-Dihydroxy-3,5-dimethylphenyl)-ethanone (Clavatol)
;
_journal_issue 10
_journal_name_full 'Acta Crystallographica Section E'
_journal_page_first o1469
_journal_page_last o1470
_journal_paper_doi 10.1107/S160053680301938X
_journal_volume 59
_journal_year 2003
_chemical_formula_moiety 'C10 H12 O3'
_chemical_formula_sum 'C10 H12 O3'
_chemical_formula_weight 180.20
_chemical_name_common Clavatol
_chemical_name_systematic
;
1-(2,4-Dihydroxy-3,5-dimethyl-phenyl)-ethanone
;
_space_group_IT_number 14
_symmetry_cell_setting monoclinic
_symmetry_space_group_name_Hall '-P 2ybc'
_symmetry_space_group_name_H-M 'P 1 21/c 1'
_atom_sites_solution_hydrogens geom
_atom_sites_solution_primary direct
_atom_sites_solution_secondary difmap
_audit_creation_method SHELXL-97
_cell_angle_alpha 90.00
_cell_angle_beta 96.896(3)
_cell_angle_gamma 90.00
_cell_formula_units_Z 4
_cell_length_a 8.3180(10)
_cell_length_b 15.200(3)
_cell_length_c 7.2040(10)
_cell_measurement_reflns_used 3017
_cell_measurement_temperature 298(2)
_cell_measurement_theta_max 28.0
_cell_measurement_theta_min 2.4
_cell_volume 904.2(2)
_computing_cell_refinement SMART
_computing_data_collection 'SMART (Bruker, 2001)'
_computing_data_reduction 'SAINT (Bruker, 2001)'
_computing_molecular_graphics 'ORTEPIII (Farrugia, 1997)'
_computing_publication_material SHELXL97
_computing_structure_refinement 'SHELXL97 (Sheldrick, 1997)'
_computing_structure_solution 'SHELXS97 (Sheldrick, 1997)'
_diffrn_ambient_temperature 298(2)
_diffrn_measured_fraction_theta_full 0.996
_diffrn_measured_fraction_theta_max 0.930
_diffrn_measurement_device_type 'Bruker APEX area-detector diffractometer'
_diffrn_measurement_method '\f and \w scan'
_diffrn_radiation_monochromator graphite
_diffrn_radiation_source 'fine-focus sealed tube'
_diffrn_radiation_type MoK\a
_diffrn_radiation_wavelength 0.71073
_diffrn_reflns_av_R_equivalents 0.0214
_diffrn_reflns_av_sigmaI/netI 0.0246
_diffrn_reflns_limit_h_max 10
_diffrn_reflns_limit_h_min -10
_diffrn_reflns_limit_k_max 20
_diffrn_reflns_limit_k_min -17
_diffrn_reflns_limit_l_max 9
_diffrn_reflns_limit_l_min -8
_diffrn_reflns_number 5370
_diffrn_reflns_theta_full 25.00
_diffrn_reflns_theta_max 28.25
_diffrn_reflns_theta_min 2.47
_diffrn_standards_decay_% 0
_diffrn_standards_number 0
_exptl_absorpt_coefficient_mu 0.097
_exptl_absorpt_correction_T_max 0.983
_exptl_absorpt_correction_T_min 0.947
_exptl_absorpt_correction_type multi-scan
_exptl_absorpt_process_details '(SADABS; Bruker, 2001)'
_exptl_crystal_colour colorless
_exptl_crystal_density_diffrn 1.324
_exptl_crystal_density_method 'not measured'
_exptl_crystal_description block
_exptl_crystal_F_000 384
_exptl_crystal_size_max 0.35
_exptl_crystal_size_mid 0.23
_exptl_crystal_size_min 0.18
_refine_diff_density_max 0.221
_refine_diff_density_min -0.244
_refine_ls_extinction_coef 0.034(8)
_refine_ls_extinction_expression Fc^*^=kFc[1+0.001xFc^2^\l^3^/sin(2\q)]^-1/4^
_refine_ls_extinction_method SHELXL97
_refine_ls_goodness_of_fit_ref 1.035
_refine_ls_hydrogen_treatment constr
_refine_ls_matrix_type full
_refine_ls_number_parameters 125
_refine_ls_number_reflns 2078
_refine_ls_number_restraints 0
_refine_ls_restrained_S_all 1.035
_refine_ls_R_factor_all 0.0584
_refine_ls_R_factor_gt 0.0515
_refine_ls_shift/su_max 0.001
_refine_ls_shift/su_mean <0.001
_refine_ls_structure_factor_coef Fsqd
_refine_ls_weighting_details 'calc w = 1/[\s^2^(Fo^2^)+(0.0945P)^2^+0.1420P] where P = (Fo^2^+2Fc^2^)/3'
_refine_ls_weighting_scheme calc
_refine_ls_wR_factor_gt 0.1481
_refine_ls_wR_factor_ref 0.1554
_reflns_number_gt 1725
_reflns_number_total 2078
_reflns_threshold_expression 'I > 2\s(I)'
_cod_data_source_file ci6269.cif
_cod_data_source_block I
_cod_depositor_comments
;
The following automatic conversions were performed:
'_symmetry_cell_setting' value 'Monoclinic' changed to 'monoclinic'
according to '/home/saulius/struct/CIF-dictionaries/cif_core.dic'
dictionary named 'cif_core.dic' version 2.4.1 from 2010-06-29.

Automatic conversion script
Id: cif_fix_enum 1527 2010-12-29 10:47:43Z saulius 

The following automatic conversions were performed:

'_symmetry_cell_setting' value 'Monoclinic' changed to 'monoclinic'
according to /home/saulius/struct/CIF-dictionaries/cif_core.dic
dictionary named 'cif_core.dic' version 2.4.1 from 2010-06-29.

Automatic conversion script
Id: cif_fix_values 1715 2011-07-08 13:25:40Z adriana 
;
_cod_original_sg_symbol_H-M 'P 21/c'
_cod_database_code 2202501
_cod_database_fobs_code 2202501

loop_
_symmetry_equiv_pos_as_xyz
'x, y, z'
'-x, y+1/2, -z+1/2'
'-x, -y, -z'
'x, -y-1/2, z-1/2'

loop_
_atom_site_label
_atom_site_fract_x
_atom_site_fract_y
_atom_site_fract_z
_atom_site_U_iso_or_equiv
_atom_site_adp_type
_atom_site_calc_flag
_atom_site_refinement_flags
_atom_site_occupancy
_atom_site_disorder_assembly
_atom_site_disorder_group
_atom_site_type_symbol
O1 0.69574(13) 0.24726(7) 0.17498(18) 0.0609(4) Uani d . 1 . . O
O2 0.51388(12) 0.37873(7) 0.08559(18) 0.0591(4) Uani d . 1 . . O
O3 -0.01831(11) 0.32842(7) -0.17279(16) 0.0559(3) Uani d . 1 . . O
C1 0.42724(15) 0.22866(9) 0.04071(18) 0.0397(3) Uani d . 1 . . C
C2 0.39759(14) 0.31959(9) 0.02716(18) 0.0406(3) Uani d . 1 . . C
C3 0.24782(15) 0.35241(9) -0.04823(18) 0.0418(3) Uani d . 1 . . C
C4 0.12568(14) 0.29264(10) -0.10492(18) 0.0396(3) Uani d . 1 . . C
C5 0.14846(15) 0.20111(9) -0.09173(17) 0.0403(3) Uani d . 1 . . C
C6 0.29907(15) 0.17190(9) -0.02101(18) 0.0418(3) Uani d . 1 . . C
C7 0.58499(15) 0.19577(10) 0.11649(19) 0.0460(4) Uani d . 1 . . C
C8 0.61857(19) 0.09957(12) 0.1245(3) 0.0632(5) Uani d . 1 . . C
C9 0.2196(2) 0.44927(11) -0.0692(3) 0.0629(5) Uani d . 1 . . C
C10 0.01309(18) 0.13858(11) -0.1530(2) 0.0538(4) Uani d . 1 . . C
H2 0.5968 0.3527 0.1273 0.089 Uiso calc R 1 . . H
H3 -0.0826 0.2891 -0.2071 0.084 Uiso calc R 1 . . H
H6 0.3172 0.1116 -0.0136 0.063 Uiso calc R 1 . . H
H8A 0.7302 0.0899 0.1713 0.095 Uiso calc R 1 . . H
H8B 0.5966 0.0749 0.0014 0.095 Uiso calc R 1 . . H
H8C 0.5506 0.0719 0.2061 0.095 Uiso calc R 1 . . H
H9A 0.1592 0.4611 -0.1887 0.094 Uiso calc R 1 . . H
H9B 0.3219 0.4792 -0.0608 0.094 Uiso calc R 1 . . H
H9C 0.1598 0.4697 0.0282 0.094 Uiso calc R 1 . . H
H10A 0.0507 0.0792 -0.1338 0.081 Uiso calc R 1 . . H
H10B -0.0231 0.1476 -0.2832 0.081 Uiso calc R 1 . . H
H10C -0.0751 0.1489 -0.0811 0.081 Uiso calc R 1 . . H

loop_
_atom_site_aniso_label
_atom_site_aniso_U_11
_atom_site_aniso_U_22
_atom_site_aniso_U_33
_atom_site_aniso_U_12
_atom_site_aniso_U_13
_atom_site_aniso_U_23
O1 0.0290(5) 0.0665(7) 0.0808(8) -0.0049(4) -0.0191(5) 0.0076(6)
O2 0.0332(6) 0.0524(6) 0.0862(8) -0.0120(4) -0.0159(5) 0.0016(5)
O3 0.0268(5) 0.0630(7) 0.0733(7) 0.0035(4) -0.0130(4) -0.0029(5)
C1 0.0264(6) 0.0510(7) 0.0395(7) -0.0041(5) -0.0053(5) 0.0043(5)
C2 0.0268(6) 0.0499(8) 0.0432(7) -0.0080(5) -0.0042(5) 0.0007(5)
C3 0.0295(6) 0.0479(7) 0.0464(7) -0.0021(5) -0.0022(5) -0.0009(5)
C4 0.0240(6) 0.0546(8) 0.0384(6) -0.0009(5) -0.0032(4) -0.0015(5)
C5 0.0281(6) 0.0528(8) 0.0383(6) -0.0070(5) -0.0031(5) -0.0013(5)
C6 0.0314(6) 0.0470(7) 0.0447(7) -0.0046(5) -0.0047(5) 0.0022(5)
C7 0.0278(6) 0.0589(8) 0.0485(7) -0.0029(6) -0.0064(5) 0.0086(6)
C8 0.0394(8) 0.0595(10) 0.0862(12) 0.0038(7) -0.0112(7) 0.0134(8)
C9 0.0422(8) 0.0495(8) 0.0934(13) 0.0006(6) -0.0067(8) -0.0017(8)
C10 0.0342(7) 0.0587(9) 0.0648(9) -0.0115(6) -0.0087(6) -0.0035(7)

loop_
_atom_type_symbol
_atom_type_description
_atom_type_scat_dispersion_real
_atom_type_scat_dispersion_imag
_atom_type_scat_source
C C 0.0033 0.0016 'International Tables Vol C Tables 4.2.6.8 and 6.1.1.4'
H H 0.0000 0.0000 'International Tables Vol C Tables 4.2.6.8 and 6.1.1.4'
O O 0.0106 0.0060 'International Tables Vol C Tables 4.2.6.8 and 6.1.1.4'

loop_
_geom_angle_atom_site_label_1
_geom_angle_atom_site_label_2
_geom_angle_atom_site_label_3
_geom_angle
_geom_angle_publ_flag
C2 O2 H2 109.5 yes
C4 O3 H3 109.5 yes
C6 C1 C2 117.60(10) yes
C6 C1 C7 121.80(10) yes
C2 C1 C7 120.60(10) yes
O2 C2 C3 117.20(10) yes
O2 C2 C1 121.30(10) yes
C3 C2 C1 121.40(10) yes
C4 C3 C2 118.10(10) yes
C4 C3 C9 121.00(10) yes
C2 C3 C9 121.00(10) yes
O3 C4 C3 115.40(10) yes
O3 C4 C5 121.90(10) yes
C3 C4 C5 122.70(10) yes
C6 C5 C4 117.10(10) yes
C6 C5 C10 121.70(10) yes
C4 C5 C10 121.20(10) yes
C5 C6 C1 123.10(10) yes
O1 C7 C1 120.80(10) yes
O1 C7 C8 118.50(10) yes
C1 C7 C8 120.70(10) yes
C5 C6 H6 118.5 no
C1 C6 H6 118.5 no
C7 C8 H8A 109.5 no
C7 C8 H8B 109.5 no
H8A C8 H8B 109.5 no
C7 C8 H8C 109.5 no
H8A C8 H8C 109.5 no
H8B C8 H8C 109.5 no
C3 C9 H9A 109.5 no
C3 C9 H9B 109.5 no
H9A C9 H9B 109.5 no
C3 C9 H9C 109.5 no
H9A C9 H9C 109.5 no
H9B C9 H9C 109.5 no
C5 C10 H10A 109.5 no
C5 C10 H10B 109.5 no
C5 C10 H10C 109.5 no
H10A C10 H10B 109.5 no
H10A C10 H10C 109.5 no
H10B C10 H10C 109.5 no

loop_
_geom_bond_atom_site_label_1
_geom_bond_atom_site_label_2
_geom_bond_site_symmetry_2
_geom_bond_distance
_geom_bond_publ_flag
O1 C7 . 1.243(2) yes
O2 C2 . 1.350(2) yes
O3 C4 . 1.352(2) yes
C1 C6 . 1.402(2) yes
C1 C2 . 1.405(2) yes
C1 C7 . 1.448(2) yes
C2 C3 . 1.390(2) yes
C3 C4 . 1.387(2) yes
C3 C9 . 1.496(2) yes
C4 C5 . 1.406(2) yes
C5 C6 . 1.369(2) yes
C5 C10 . 1.499(2) yes
C7 C8 . 1.489(2) yes
O2 H2 . 0.82 no
O3 H3 . 0.82 no
C6 H6 . 0.93 no
C8 H8A . 0.96 no
C8 H8B . 0.96 no
C8 H8C . 0.96 no
C9 H9A . 0.96 no
C9 H9B . 0.96 no
C9 H9C . 0.96 no
C10 H10A . 0.96 no
C10 H10B . 0.96 no
C10 H10C . 0.96 no

loop_
_geom_hbond_atom_site_label_D
_geom_hbond_atom_site_label_H
_geom_hbond_atom_site_label_A
_geom_hbond_site_symmetry_A
_geom_hbond_distance_DH
_geom_hbond_distance_HA
_geom_hbond_distance_DA
_geom_hbond_angle_DHA
_geom_hbond_publ_flag
O2 H2 O1 . 0.82 1.82 2.542(2) 147 yes
O3 H3 O1 4_465 0.82 2.01 2.7490(10) 149 yes

loop_
_geom_torsion_atom_site_label_1
_geom_torsion_atom_site_label_2
_geom_torsion_atom_site_label_3
_geom_torsion_atom_site_label_4
_geom_torsion
_geom_torsion_publ_flag
C6 C1 C2 O2 179.19(12) no
C7 C1 C2 O2 -0.6(2) no
C6 C1 C2 C3 -1.3(2) no
C7 C1 C2 C3 178.85(12) no
O2 C2 C3 C4 -178.50(12) no
C1 C2 C3 C4 2.0(2) no
O2 C2 C3 C9 2.1(2) no
C1 C2 C3 C9 -177.45(14) no
C2 C3 C4 O3 178.44(12) no
C9 C3 C4 O3 -2.1(2) no
C2 C3 C4 C5 -1.0(2) no
C9 C3 C4 C5 178.42(14) no
O3 C4 C5 C6 179.99(12) no
C3 C4 C5 C6 -0.6(2) no
O3 C4 C5 C10 0.1(2) no
C3 C4 C5 C10 179.48(13) no
C4 C5 C6 C1 1.3(2) no
C2 C1 C6 C5 -0.4(2) no
C7 C1 C6 C5 179.43(12) no
C6 C1 C7 O1 -178.10(13) no
C2 C1 C7 O1 1.7(2) yes
C6 C1 C7 C8 2.5(2) yes
C2 C1 C7 C8 -177.72(14) no
C10 C5 C6 C1 -178.76(13) no

loop_
_cod_related_entry_id
_cod_related_entry_database
_cod_related_entry_code
1 ChemSpider 2340807
